data_7204120
loop_
_publ_author_name
'Batsanov, Andrei S.'
'Bryce, Martin R.'
'Chesney, Antony'
'Howard, Judith A. K.'
'John, Derek E.'
'Moore, Adrian J.'
'Wood, Clare L.'
'Gershtenman, Hagit'
'Becker, James Y.'
'Khodorkovsky, Vladimir Y.'
'Ellern, Arkady'
'Bernstein, Joel'
'Perepichka, Igor F.'
'Rotello, Vincent'
'Gray, Mark'
'Cuello, Alejandro O.'

_publ_section_title
;
 Synthesis and crystal engineering of new halogenated
 tetrathiafulvalene (TTF) derivatives and their charge transfer
 complexes and radical ion salts
;
_journal_issue 9
_journal_name_full 'Journal of Materials Chemistry'
_journal_page_first 2181
_journal_paper_doi 10.1039/b101866n
_journal_volume 11
_journal_year 2001
_chemical_formula_sum 'C12 H8 Br2 N2 S6'
_chemical_formula_weight 532.38
_chemical_melting_point 406.1(10)
_chemical_name_systematic
; 4,5-dibromo-4',5'-bis(2'-cyanoethylsulfanyl)- 
tetrathiafulvalene 
;
_space_group_IT_number 61
_symmetry_cell_setting orthorhombic
_symmetry_space_group_name_Hall '-P 2ac 2ab'
_symmetry_space_group_name_H-M 'P b c a'
_atom_sites_solution_hydrogens difmap
_atom_sites_solution_primary direct
_atom_sites_solution_secondary difmap
_audit_creation_method SHELXL
_cell_angle_alpha 90.00
_cell_angle_beta 90.00
_cell_angle_gamma 90.00
_cell_formula_units_Z 8
_cell_length_a 14.609(1)
_cell_length_b 11.607(1)
_cell_length_c 21.020(1)
_cell_measurement_reflns_used 262
_cell_measurement_temperature 150(2)
_cell_measurement_theta_max 25.9
_cell_measurement_theta_min 12.1
_cell_volume 3564.3(4)
_computing_cell_refinement 'Siemens SMART'
_computing_data_collection 'Siemens SMART'
_computing_data_reduction 'Siemens SAINT'
_computing_molecular_graphics 'Siemens SHELXTL'
_computing_publication_material 'Siemens SHELXTL'
_computing_structure_refinement 'SHELXL-93 (Sheldrick, 1993)'
_computing_structure_solution 'SHELXS-86 (Sheldrick, 1990)'
_diffrn_ambient_temperature 150(2)
_diffrn_measurement_device 'SMART 1K CCD area detector'
_diffrn_measurement_method '\w scan'
_diffrn_radiation_monochromator graphite
_diffrn_radiation_source 'fine-focus sealed tube'
_diffrn_radiation_type MoK\a
_diffrn_radiation_wavelength 0.71073
_diffrn_reflns_av_R_equivalents 0.0566
_diffrn_reflns_av_sigmaI/netI 0.0300
_diffrn_reflns_limit_h_max 20
_diffrn_reflns_limit_h_min -20
_diffrn_reflns_limit_k_max 16
_diffrn_reflns_limit_k_min -16
_diffrn_reflns_limit_l_max 28
_diffrn_reflns_limit_l_min -27
_diffrn_reflns_number 27012
_diffrn_reflns_theta_max 30.48
_diffrn_reflns_theta_min 1.94
_diffrn_standards_decay_% 0.1
_exptl_absorpt_coefficient_mu 5.246
_exptl_absorpt_correction_T_max 0.3664
_exptl_absorpt_correction_T_min 0.1762
_exptl_absorpt_correction_type integration
_exptl_crystal_colour scarlet
_exptl_crystal_density_diffrn 1.984
_exptl_crystal_description block
_exptl_crystal_F_000 2080
_exptl_crystal_size_max 0.40
_exptl_crystal_size_mid 0.30
_exptl_crystal_size_min 0.25
_refine_diff_density_max .387
_refine_diff_density_min -.552
_refine_diff_density_rms .103
_refine_ls_extinction_method none
_refine_ls_goodness_of_fit_all 1.209
_refine_ls_goodness_of_fit_obs 1.185
_refine_ls_hydrogen_treatment refall
_refine_ls_matrix_type full
_refine_ls_number_parameters 231
_refine_ls_number_reflns 5086
_refine_ls_number_restraints 0
_refine_ls_restrained_S_all 1.247
_refine_ls_restrained_S_obs 1.185
_refine_ls_R_factor_all 0.0411
_refine_ls_R_factor_obs 0.0291
_refine_ls_shift/esd_max -0.001
_refine_ls_shift/esd_mean 0.000
_refine_ls_structure_factor_coef Fsqd
_refine_ls_weighting_details 'w=1/[\s^2^(Fo^2^)+(0.0113P)^2^+4.2021P] where P=(Fo^2^+2Fc^2^)/3'
_refine_ls_weighting_scheme calc
_refine_ls_wR_factor_all 0.0655
_refine_ls_wR_factor_obs 0.0571
_reflns_number_observed 4324
_reflns_number_total 5108
_reflns_observed_criterion >2sigma(I)
_cod_data_source_file b101866n.txt
_cod_data_source_block 15
_cod_depositor_comments
;
The following automatic conversions were performed:
'_symmetry_cell_setting' value 'Orthorhombic' changed to 'orthorhombic'
according to '/home/adriana/struct/CIF-dictionaries/cif_core.dic'
dictionary named 'cif_core.dic' version 2.4.1 from 2010-06-29.

Automatic conversion script
Id: cif_fix_enum 1555 2011-01-17 13:19:09Z saulius 

The following automatic conversions were performed:

'_chemical_melting_point' value '132--134\% C' was changed to
'406.1(10)' - it was converted from degrees Celsius(C) to Kelvins(K),
the average value was taken and precision was estimated.

Automatic conversion script
Id: cif_fix_values 1569 2011-02-09 13:29:24Z adriana 

The following automatic conversions were performed:

'_refine_ls_weighting_scheme' value 'calc
w=1/[\s^2^(Fo^2^)+(0.0113P)^2^+4.2021P] where P=(Fo^2^+2Fc^2^)/3' was
changed to 'calc'. New tag '_refine_ls_weighting_details' was
created. The value of the new tag was set to
'w=1/[\s^2^(Fo^2^)+(0.0113P)^2^+4.2021P] where P=(Fo^2^+2Fc^2^)/3'.

Automatic conversion script
Id: cif_fix_values 3143 2015-03-26 13:38:13Z robertas 
;
_cod_original_sg_symbol_H-M 'Pbca '
_cod_database_code 7204120

loop_
_symmetry_equiv_pos_as_xyz
'x, y, z'
'-x+1/2, -y, z+1/2'
'-x, y+1/2, -z+1/2'
'x+1/2, -y+1/2, -z'
'-x, -y, -z'
'x-1/2, y, -z-1/2'
'x, -y-1/2, z-1/2'
'-x-1/2, y-1/2, z'

loop_
_atom_site_aniso_label
_atom_site_aniso_U_11
_atom_site_aniso_U_22
_atom_site_aniso_U_33
_atom_site_aniso_U_23
_atom_site_aniso_U_13
_atom_site_aniso_U_12
Br1 0.01596(10) 0.02346(12) 0.03077(13) -0.00573(10) -0.00369(9) -0.00320(8)
Br2 0.02521(11) 0.01627(11) 0.03609(14) -0.00155(10) 0.00229(10) -0.00209(9)
S1 0.0152(2) 0.0165(3) 0.0296(3) -0.0038(2) -0.0038(2) -0.0003(2)
S2 0.0174(2) 0.0192(3) 0.0299(3) -0.0004(2) -0.0047(2) 0.0007(2)
S3 0.0177(2) 0.0188(3) 0.0273(3) -0.0054(2) -0.0048(2) 0.0014(2)
S4 0.0158(2) 0.0196(3) 0.0294(3) -0.0061(2) -0.0049(2) 0.0010(2)
S5 0.0223(3) 0.0181(3) 0.0282(3) -0.0036(2) 0.0045(2) -0.0046(2)
S6 0.0148(2) 0.0238(3) 0.0225(3) -0.0009(2) -0.0011(2) -0.0050(2)
C1 0.0151(9) 0.0194(11) 0.0195(11) -0.0023(8) -0.0004(8) 0.0000(8)
C2 0.0146(9) 0.0191(10) 0.0201(10) -0.0027(9) 0.0004(8) -0.0035(8)
C3 0.0177(10) 0.0162(10) 0.0235(11) -0.0007(9) 0.0009(8) -0.0038(8)
C4 0.0159(9) 0.0197(11) 0.0206(11) -0.0026(9) -0.0015(8) -0.0002(8)
C5 0.0175(10) 0.0181(11) 0.0189(10) -0.0035(8) 0.0004(8) -0.0035(8)
C6 0.0157(9) 0.0198(11) 0.0184(10) -0.0037(8) 0.0013(8) -0.0034(8)
C7 0.0266(12) 0.0177(12) 0.0309(13) -0.0004(10) 0.0029(10) 0.0015(9)
C8 0.040(2) 0.0210(13) 0.0340(15) -0.0066(11) 0.0118(13) -0.0053(11)
C9 0.0213(10) 0.0286(13) 0.0229(11) -0.0030(10) 0.0043(9) -0.0038(9)
C10 0.0188(10) 0.0196(11) 0.0244(11) 0.0001(9) -0.0033(9) 0.0003(9)
C11 0.0243(12) 0.0303(14) 0.0253(13) 0.0035(11) 0.0017(10) -0.0014(10)
C12 0.0323(13) 0.0285(14) 0.0206(11) 0.0008(10) 0.0013(10) 0.0085(10)
N1 0.0273(11) 0.0304(13) 0.0373(13) 0.0073(10) 0.0039(10) -0.0023(9)
N2 0.059(2) 0.0306(13) 0.0328(13) -0.0041(11) 0.0039(12) 0.0039(12)

loop_
_atom_site_label
_atom_site_type_symbol
_atom_site_fract_x
_atom_site_fract_y
_atom_site_fract_z
_atom_site_U_iso_or_equiv
_atom_site_thermal_displace_type
_atom_site_occupancy
_atom_site_calc_flag
_atom_site_refinement_flags
_atom_site_disorder_group
Br1 Br 0.790363(15) 0.73529(2) 0.494410(12) 0.02340(6) Uani 1 d . .
Br2 Br 0.62590(2) 0.95095(2) 0.466195(13) 0.02586(6) Uani 1 d . .
S1 S 0.64143(4) 0.56743(5) 0.44731(3) 0.02044(12) Uani 1 d . .
S2 S 0.50211(4) 0.75056(5) 0.42318(3) 0.02216(12) Uani 1 d . .
S3 S 0.49537(4) 0.37247(5) 0.40821(3) 0.02127(12) Uani 1 d . .
S4 S 0.35613(4) 0.55129(5) 0.38020(3) 0.02157(12) Uani 1 d . .
S5 S 0.37331(4) 0.17766(5) 0.36439(3) 0.02286(12) Uani 1 d . .
S6 S 0.21759(4) 0.38054(5) 0.33199(3) 0.02038(12) Uani 1 d . .
C1 C 0.52927(15) 0.6022(2) 0.42193(11) 0.0180(4) Uani 1 d . .
C2 C 0.67142(15) 0.7109(2) 0.46315(11) 0.0179(4) Uani 1 d . .
C3 C 0.60935(15) 0.7927(2) 0.45264(11) 0.0191(4) Uani 1 d . .
C4 C 0.46906(15) 0.5203(2) 0.40437(11) 0.0187(4) Uani 1 d . .
C5 C 0.39229(15) 0.3262(2) 0.37262(11) 0.0181(4) Uani 1 d . .
C6 C 0.32873(15) 0.4078(2) 0.36021(11) 0.0180(4) Uani 1 d . .
C7 C 0.4836(2) 0.1242(2) 0.33670(13) 0.0251(5) Uani 1 d . .
H71 H 0.4796(21) 0.0433(28) 0.3455(15) 0.030(8) Uiso 1 d . .
H72 H 0.5307(22) 0.1540(28) 0.3619(15) 0.036(9) Uiso 1 d . .
C8 C 0.5036(2) 0.1455(2) 0.26630(14) 0.0318(6) Uani 1 d . .
H81 H 0.5634(24) 0.1114(29) 0.2548(16) 0.041(9) Uiso 1 d . .
H82 H 0.4628(27) 0.1160(35) 0.2425(19) 0.055(12) Uiso 1 d . .
C9 C 0.5075(2) 0.2687(2) 0.24979(12) 0.0243(5) Uani 1 d . .
C10 C 0.2197(2) 0.4604(2) 0.25725(12) 0.0209(4) Uani 1 d . .
H101 H 0.2392(19) 0.5344(26) 0.2650(13) 0.022(7) Uiso 1 d . .
H102 H 0.1573(22) 0.4614(26) 0.2452(14) 0.028(8) Uiso 1 d . .
C11 C 0.2765(2) 0.4043(2) 0.20515(13) 0.0266(5) Uani 1 d . .
H111 H 0.2720(22) 0.4514(29) 0.1695(16) 0.036(9) Uiso 1 d . .
H112 H 0.3367(26) 0.3985(31) 0.2183(17) 0.048(10) Uiso 1 d . .
C12 C 0.2440(2) 0.2878(2) 0.18965(12) 0.0271(5) Uani 1 d . .
N1 N 0.5088(2) 0.3640(2) 0.23670(12) 0.0316(5) Uani 1 d . .
N2 N 0.2169(2) 0.1980(2) 0.17822(12) 0.0410(6) Uani 1 d . .

loop_
_atom_type_symbol
_atom_type_description
_atom_type_scat_dispersion_real
_atom_type_scat_dispersion_imag
_atom_type_scat_source
C C .0033 .0016 'International Tables Vol C Tables 4.2.6.8 and 6.1.1.4'
H H .0000 .0000 'International Tables Vol C Tables 4.2.6.8 and 6.1.1.4'
N N .0061 .0033 'International Tables Vol C Tables 4.2.6.8 and 6.1.1.4'
S S .1246 .1234 'International Tables Vol C Tables 4.2.6.8 and 6.1.1.4'
Br Br -.2901 2.4595 'International Tables Vol C Tables 4.2.6.8 and 6.1.1.4'

loop_
_exptl_crystal_face_index_h
_exptl_crystal_face_index_k
_exptl_crystal_face_index_l
_exptl_crystal_face_perp_dist
1.00 -1.00 1.00 0.2000
1.00 -1.00 -1.00 0.1800
-1.00 1.00 1.00 0.1400
0.00 0.00 -1.00 0.1200
0.00 0.00 1.00 0.1200
-1.00 -1.00 -1.00 0.1800
1.00 0.00 0.00 0.2000
5.00 1.00 -1.00 0.1800

loop_
_geom_angle_atom_site_label_1
_geom_angle_atom_site_label_2
_geom_angle_atom_site_label_3
_geom_angle
_geom_angle_site_symmetry_1
_geom_angle_site_symmetry_3
_geom_angle_publ_flag
C2 S1 C1 94.11(11) . . y
C3 S2 C1 94.36(11) . . y
C4 S3 C5 95.20(11) . . y
C4 S4 C6 95.06(11) . . y
C5 S5 C7 103.06(11) . . y
C6 S6 C10 100.58(11) . . y
C4 C1 S2 123.1(2) . . y
C4 C1 S1 121.7(2) . . y
S2 C1 S1 115.20(12) . . y
C3 C2 S1 118.4(2) . . y
C3 C2 Br1 125.5(2) . . y
S1 C2 Br1 116.13(12) . . y
C2 C3 S2 117.9(2) . . y
C2 C3 Br2 125.8(2) . . y
S2 C3 Br2 116.22(12) . . y
C1 C4 S3 122.2(2) . . y
C1 C4 S4 123.1(2) . . y
S3 C4 S4 114.62(12) . . y
C6 C5 S5 124.1(2) . . y
C6 C5 S3 117.1(2) . . y
S5 C5 S3 118.38(13) . . y
C5 C6 S6 125.0(2) . . y
C5 C6 S4 117.4(2) . . y
S6 C6 S4 117.39(13) . . y
C8 C7 S5 115.1(2) . . y
C8 C7 H71 110.9(19) . . ?
S5 C7 H71 102.5(18) . . ?
C8 C7 H72 110.4(20) . . ?
S5 C7 H72 110.1(20) . . ?
H71 C7 H72 107.3(27) . . ?
C9 C8 C7 113.1(2) . . y
C9 C8 H81 107.3(20) . . ?
C7 C8 H81 109.9(20) . . ?
C9 C8 H82 106.2(27) . . ?
C7 C8 H82 111.7(27) . . ?
H81 C8 H82 108.4(32) . . ?
N1 C9 C8 178.8(3) . . y
C11 C10 S6 114.3(2) . . y
C11 C10 H101 111.0(18) . . ?
S6 C10 H101 109.1(17) . . ?
C11 C10 H102 109.7(18) . . ?
S6 C10 H102 102.7(18) . . ?
H101 C10 H102 109.6(25) . . ?
C12 C11 C10 112.2(2) . . y
C12 C11 H111 109.9(20) . . ?
C10 C11 H111 106.8(20) . . ?
C12 C11 H112 107.8(22) . . ?
C10 C11 H112 109.6(22) . . ?
H111 C11 H112 110.6(29) . . ?
N2 C12 C11 178.4(3) . . y

loop_
_geom_bond_atom_site_label_1
_geom_bond_atom_site_label_2
_geom_bond_distance
_geom_bond_site_symmetry_2
_geom_bond_publ_flag
Br1 C2 1.879(2) . y
Br2 C3 1.875(2) . y
S1 C2 1.754(2) . y
S1 C1 1.770(2) . y
S2 C3 1.754(2) . y
S2 C1 1.767(2) . y
S3 C4 1.760(2) . y
S3 C5 1.765(2) . y
S4 C4 1.763(2) . y
S4 C6 1.764(2) . y
S5 C5 1.755(2) . y
S5 C7 1.822(3) . y
S6 C6 1.757(2) . y
S6 C10 1.825(3) . y
C1 C4 1.347(3) . y
C2 C3 1.331(3) . y
C5 C6 1.351(3) . y
C7 C8 1.528(4) . y
C7 H71 0.96(3) . ?
C7 H72 0.94(3) . ?
C8 C9 1.472(4) . y
C8 H81 0.99(4) . ?
C8 H82 0.85(4) . ?
C9 N1 1.140(3) . y
C10 C11 1.521(4) . y
C10 H101 0.92(3) . ?
C10 H102 0.95(3) . ?
C11 C12 1.470(4) . y
C11 H111 0.93(3) . ?
C11 H112 0.92(4) . ?
C12 N2 1.141(4) . y

loop_
_geom_torsion_atom_site_label_1
_geom_torsion_atom_site_label_2
_geom_torsion_atom_site_label_3
_geom_torsion_atom_site_label_4
_geom_torsion
_geom_torsion_site_symmetry_1
_geom_torsion_site_symmetry_2
_geom_torsion_site_symmetry_3
_geom_torsion_site_symmetry_4
_geom_torsion_publ_flag
C9 C8 C7 S5 62.3(3) . . . . y
C8 C7 S5 C5 -77.6(2) . . . . y
C7 S5 C5 C6 144.6(2) . . . . y
S5 C5 C6 S6 -1.7(3) . . . . y
C5 C6 S6 C10 -120.2(2) . . . . y
C6 S6 C10 C11 73.1(2) . . . . y
S6 C10 C11 C12 58.8(3) . . . . y

loop_
_cod_related_entry_id
_cod_related_entry_database
_cod_related_entry_code
1 ChemSpider 21143410
